data_2200717
loop_
_publ_author_name
'Shi, Hao'
'Pan, Yuan Jiang'
'Zhang, Xue Qin'
'Yu, Kai Bei'

_publ_section_title
Octahydro-7a,8'-dimethylspiro[isobenzofuran-4(1<i>H</i>),4'(3'<i>H</i>)-[1<i>H</i>-7,9a]methanocyclohepta[<i>c</i>]pyran]-1',3,9'(3a<i>H</i>,4'a<i>H</i>)-trione
_journal_issue 11
_journal_name_full 'Acta Crystallographica Section E'
_journal_page_first o1007
_journal_page_last o1009
_journal_paper_doi 10.1107/S1600536801015847
_journal_volume 57
_journal_year 2001
_chemical_formula_iupac 'C20 H26 O5'
_chemical_formula_moiety 'C20 H26 O5'
_chemical_formula_sum 'C20 H26 O5'
_chemical_formula_weight 346.41
_chemical_melting_point 570.0(10)
_chemical_name_common 'ludongnin B'
_chemical_name_systematic
;
spiro[isobenzofuran-4 (1H),4'(3'H)-[1H-7,9a]
methanocyclohepta[c]pyran]-1',3,9'(3aH,4'aH)-trione,
octahydro-7a,8'-dimethyl
;
_space_group_IT_number 4
_symmetry_cell_setting monoclinic
_symmetry_space_group_name_Hall 'P 2yb'
_symmetry_space_group_name_H-M 'P 1 21 1'
_audit_creation_method SHELXL-97
_cell_angle_alpha 90.00
_cell_angle_beta 92.62(2)
_cell_angle_gamma 90.00
_cell_formula_units_Z 2
_cell_length_a 7.569(2)
_cell_length_b 9.397(2)
_cell_length_c 12.310(3)
_cell_measurement_reflns_used 29
_cell_measurement_temperature 295(2)
_cell_measurement_theta_max 12.21
_cell_measurement_theta_min 3.31
_cell_volume 874.6(4)
_computing_cell_refinement 'XSCANS '
_computing_data_collection 'XSCANS (Siemens, 1994)'
_computing_data_reduction 'XSCANS '
_computing_molecular_graphics 'XP in SHELXTL/PC (Siemens, 1991)'
_computing_publication_material SHELXTL97
_computing_structure_refinement 'SHELXL97 (Sheldrick, 1997)'
_computing_structure_solution 'SHELXS97 (Sheldrick, 1990)'
_diffrn_ambient_temperature 295(2)
_diffrn_measured_fraction_theta_full 1.000
_diffrn_measured_fraction_theta_max 1.000
_diffrn_measurement_device_type 'Siemens P4'
_diffrn_measurement_method \w
_diffrn_radiation_monochromator graphite
_diffrn_radiation_source 'normal-focus sealed tube'
_diffrn_radiation_type MoK\a
_diffrn_radiation_wavelength .71073
_diffrn_reflns_av_R_equivalents .0226
_diffrn_reflns_av_sigmaI/netI .0884
_diffrn_reflns_limit_h_max 10
_diffrn_reflns_limit_h_min 0
_diffrn_reflns_limit_k_max 12
_diffrn_reflns_limit_k_min 0
_diffrn_reflns_limit_l_max 16
_diffrn_reflns_limit_l_min -16
_diffrn_reflns_number 2561
_diffrn_reflns_theta_full 28.25
_diffrn_reflns_theta_max 28.25
_diffrn_reflns_theta_min 1.66
_diffrn_standards_decay_% 2.92
_diffrn_standards_interval_count 97
_diffrn_standards_number 3
_exptl_absorpt_coefficient_mu .093
_exptl_absorpt_correction_type none
_exptl_crystal_colour colorless
_exptl_crystal_density_diffrn 1.315
_exptl_crystal_density_method 'not measured'
_exptl_crystal_description prism
_exptl_crystal_F_000 372
_exptl_crystal_size_max .42
_exptl_crystal_size_mid .34
_exptl_crystal_size_min .14
_refine_diff_density_max .243
_refine_diff_density_min -.182
_refine_ls_abs_structure_details 'see text'
_refine_ls_extinction_coef .017(4)
_refine_ls_extinction_method SHELXL97
_refine_ls_goodness_of_fit_ref .872
_refine_ls_hydrogen_treatment constr
_refine_ls_matrix_type full
_refine_ls_number_parameters 228
_refine_ls_number_reflns 2291
_refine_ls_number_restraints 1
_refine_ls_restrained_S_all .872
_refine_ls_R_factor_all .1146
_refine_ls_R_factor_gt .0529
_refine_ls_shift/su_max <0.001
_refine_ls_shift/su_mean .000
_refine_ls_structure_factor_coef Fsqd
_refine_ls_weighting_details 'calc w = 1/[\s^2^(Fo^2^)+(0.0602P)^2^] where P = (Fo^2^+2Fc^2^)/3'
_refine_ls_weighting_scheme calc
_refine_ls_wR_factor_ref .1283
_reflns_number_gt 1206
_reflns_number_total 2291
_reflns_threshold_expression I>2\s(I)
_cod_data_source_file ob6077.cif
_cod_data_source_block I
_cod_depositor_comments
;
The following automatic conversions were performed:
'_symmetry_cell_setting' value 'Monoclinic' changed to 'monoclinic'
according to '/home/saulius/struct/CIF-dictionaries/cif_core.dic'
dictionary named 'cif_core.dic' version 2.4.1 from 2010-06-29.

Automatic conversion script
Id: cif_fix_enum 1527 2010-12-29 10:47:43Z saulius 

The following automatic conversions were performed:

'_chemical_melting_point' value '569-571K' was changed to '570.0(10)'
- the average value was taken and precision was estimated.

Automatic conversion script
Id: cif_fix_values 1646 2011-03-28 12:23:43Z adriana 

The following automatic conversions were performed:

'_chemical_melting_point' value '569-571K' was changed to '570.0(10)'
- the average value was taken and precision was
estimated.

'_symmetry_cell_setting' value 'Monoclinic' changed to
'monoclinic' according to
/home/saulius/struct/CIF-dictionaries/cif_core.dic dictionary named
'cif_core.dic' version 2.4.1 from 2010-06-29.

Automatic conversion script
Id: cif_fix_values 1715 2011-07-08 13:25:40Z adriana 
;
_cod_original_sg_symbol_H-M 'P 21'
_cod_database_code 2200717
_cod_database_fobs_code 2200717

loop_
_symmetry_equiv_pos_as_xyz
'x, y, z'
'-x, y+1/2, -z'

loop_
_atom_site_label
_atom_site_fract_x
_atom_site_fract_y
_atom_site_fract_z
_atom_site_U_iso_or_equiv
_atom_site_adp_type
_atom_site_calc_flag
_atom_site_refinement_flags
_atom_site_occupancy
_atom_site_disorder_assembly
_atom_site_disorder_group
_atom_site_type_symbol
O1 .6597(4) .8513(3) 1.0259(2) .0551(9) Uani d . 1 . . O
O2 .3713(4) .8213(4) .6934(3) .0560(9) Uani d . 1 . . O
O3 .5983(4) .6198(4) 1.0273(3) .0670(11) Uani d . 1 . . O
O4 .2426(4) .7159(5) .5532(2) .0691(10) Uani d . 1 . . O
O5 .1478(3) .5268(4) .7755(2) .0538(9) Uani d . 1 . . O
C1 .7476(5) .7709(4) .6820(3) .0413(11) Uani d . 1 . . C
H1A .8468 .7075 .6723 .050 Uiso calc R 1 . . H
H1B .6727 .7682 .6160 .050 Uiso calc R 1 . . H
C2 .8163(6) .9219(5) .6999(4) .0525(12) Uani d . 1 . . C
H2A .8723 .9548 .6352 .063 Uiso calc R 1 . . H
H2B .7185 .9851 .7136 .063 Uiso calc R 1 . . H
C3 .9479(5) .9245(5) .7955(3) .0482(11) Uani d . 1 . . C
H3A .9778 1.0229 .8117 .058 Uiso calc R 1 . . H
H3B 1.0552 .8774 .7745 .058 Uiso calc R 1 . . H
C4 .8858(5) .8539(4) .8997(3) .0353(9) Uani d . 1 . . C
C5 .7698(4) .7204(4) .8812(3) .0304(8) Uani d . 1 . . C
H5 .8465 .6364 .8806 .036 Uiso calc R 1 . . H
C6 .6681(6) .7189(6) .9843(3) .0475(11) Uani d . 1 . . C
C7 .3358(5) .7048(6) .6345(4) .0484(11) Uani d . 1 . . C
C8 .4117(5) .5627(5) .6710(3) .0389(11) Uani d . 1 . . C
C9 .5709(5) .5640(4) .7592(3) .0356(10) Uani d . 1 . . C
H9 .5213 .5345 .8278 .043 Uiso calc R 1 . . H
C10 .6417(4) .7174(5) .7778(3) .0304(8) Uani d . 1 . . C
C11 .7056(5) .4510(5) .7318(4) .0537(13) Uani d . 1 . . C
H11A .7910 .4413 .7926 .064 Uiso calc R 1 . . H
H11B .7688 .4821 .6693 .064 Uiso calc R 1 . . H
C12 .6222(6) .3059(5) .7070(4) .0572(13) Uani d . 1 . . C
H12A .7076 .2457 .6727 .069 Uiso calc R 1 . . H
H12B .5920 .2608 .7746 .069 Uiso calc R 1 . . H
C13 .4565(5) .3184(5) .6326(4) .0491(12) Uani d . 1 . . C
H13 .4526 .2415 .5787 .059 Uiso calc R 1 . . H
C14 .4519(5) .4614(6) .5765(3) .0527(13) Uani d . 1 . . C
H14A .3596 .4651 .5193 .063 Uiso calc R 1 . . H
H14B .5647 .4836 .5462 .063 Uiso calc R 1 . . H
C15 .2615(5) .4759(6) .7234(3) .0463(12) Uani d . 1 . . C
C16 .2857(6) .3197(6) .6958(5) .0654(15) Uani d . 1 . . C
H16 .3098 .2684 .7642 .078 Uiso calc R 1 . . H
C17 .1287(7) .2563(7) .6424(6) .108(3) Uani d . 1 . . C
H17A .0916 .3130 .5806 .129 Uiso calc R 1 . . H
H17B .0354 .2524 .6926 .129 Uiso calc R 1 . . H
H17C .1558 .1617 .6188 .129 Uiso calc R 1 . . H
C18 1.0503(5) .8124(5) .9721(3) .0520(12) Uani d . 1 . . C
H18A 1.0129 .7690 1.0379 .078 Uiso calc R 1 . . H
H18B 1.1185 .8961 .9897 .078 Uiso calc R 1 . . H
H18C 1.1213 .7463 .9338 .078 Uiso calc R 1 . . H
C19 .7665(6) .9488(5) .9650(4) .0498(12) Uani d . 1 . . C
H19A .8363 1.0100 1.0138 .060 Uiso calc R 1 . . H
H19B .6922 1.0078 .9170 .060 Uiso calc R 1 . . H
C20 .4783(5) .8075(5) .7926(3) .0458(11) Uani d . 1 . . C
H20A .4082 .7647 .8479 .055 Uiso calc R 1 . . H
H20B .5143 .9014 .8178 .055 Uiso calc R 1 . . H

loop_
_atom_site_aniso_label
_atom_site_aniso_U_11
_atom_site_aniso_U_22
_atom_site_aniso_U_33
_atom_site_aniso_U_12
_atom_site_aniso_U_13
_atom_site_aniso_U_23
O1 .0577(19) .058(2) .0513(19) -.0063(17) .0189(15) -.0134(17)
O2 .0417(16) .056(2) .069(2) .0167(17) -.0127(15) -.0020(19)
O3 .077(2) .074(3) .051(2) -.031(2) .0151(18) .0030(19)
O4 .0596(19) .089(3) .0572(19) .006(2) -.0179(16) .019(2)
O5 .0317(14) .074(2) .0566(19) .0000(17) .0091(14) -.0068(18)
C1 .038(2) .046(3) .041(2) -.006(2) .0038(19) -.001(2)
C2 .055(3) .051(3) .052(3) -.009(2) .008(2) .001(2)
C3 .047(2) .045(3) .053(3) -.017(2) .009(2) -.003(2)
C4 .0347(19) .036(2) .035(2) -.0030(18) .0040(16) -.0047(18)
C5 .0312(18) .029(2) .0307(19) -.0026(19) .0019(15) .000(2)
C6 .048(2) .051(3) .043(2) -.006(3) .0012(19) .002(3)
C7 .0263(19) .069(3) .049(3) .003(3) -.0009(19) .008(3)
C8 .0248(19) .055(3) .037(2) -.0037(19) -.0008(17) .000(2)
C9 .0294(19) .042(3) .035(2) -.0048(18) -.0008(16) .002(2)
C10 .0251(17) .034(2) .0320(19) .0055(19) .0028(14) -.002(2)
C11 .046(2) .040(3) .073(3) .004(2) -.018(2) -.014(2)
C12 .059(3) .046(3) .065(3) -.012(3) -.006(2) -.009(3)
C13 .040(2) .055(3) .053(3) -.006(2) .005(2) -.018(3)
C14 .039(2) .079(4) .040(2) .003(3) -.0001(19) -.014(3)
C15 .027(2) .068(3) .044(2) -.006(2) .0003(18) -.009(2)
C16 .054(3) .066(4) .077(3) -.021(3) .018(3) -.017(3)
C17 .064(3) .097(6) .165(7) -.034(4) .029(4) -.033(5)
C18 .047(2) .051(3) .057(3) -.008(2) -.010(2) -.003(3)
C19 .054(3) .041(3) .056(3) -.002(2) .016(2) -.007(2)
C20 .036(2) .046(3) .055(3) .008(2) -.002(2) -.006(2)

loop_
_atom_type_symbol
_atom_type_description
_atom_type_scat_dispersion_real
_atom_type_scat_dispersion_imag
_atom_type_scat_source
C C .0033 .0000 'International Tables Vol C Tables 4.2.6.8 and 6.1.1.4'
H H .0000 .0000 'International Tables Vol C Tables 4.2.6.8 and 6.1.1.4'
O O .0106 .0000 'International Tables Vol C Tables 4.2.6.8 and 6.1.1.4'

loop_
_geom_angle_atom_site_label_1
_geom_angle_atom_site_label_2
_geom_angle_atom_site_label_3
_geom_angle
_geom_angle_publ_flag
C6 O1 C19 110.4(3) ?
C7 O2 C20 118.6(4) ?
C2 C1 C10 112.3(3) ?
C2 C1 H1A 109.1 ?
C10 C1 H1A 109.1 ?
C2 C1 H1B 109.1 ?
C10 C1 H1B 109.1 ?
H1A C1 H1B 107.9 ?
C3 C2 C1 109.7(4) ?
C3 C2 H2A 109.7 ?
C1 C2 H2A 109.7 ?
C3 C2 H2B 109.7 ?
C1 C2 H2B 109.7 ?
H2A C2 H2B 108.2 ?
C2 C3 C4 115.3(3) ?
C2 C3 H3A 108.4 ?
C4 C3 H3A 108.4 ?
C2 C3 H3B 108.4 ?
C4 C3 H3B 108.4 ?
H3A C3 H3B 107.5 ?
C19 C4 C3 113.5(4) ?
C19 C4 C5 101.9(3) ?
C3 C4 C5 115.0(3) ?
C19 C4 C18 108.9(3) ?
C3 C4 C18 108.7(3) ?
C5 C4 C18 108.5(3) ?
C6 C5 C4 101.1(3) ?
C6 C5 C10 111.2(3) ?
C4 C5 C10 117.5(3) ?
C6 C5 H5 108.9 ?
C4 C5 H5 108.9 ?
C10 C5 H5 108.9 ?
O3 C6 O1 121.1(4) ?
O3 C6 C5 128.8(5) ?
O1 C6 C5 110.1(4) ?
O4 C7 O2 118.5(5) ?
O4 C7 C8 121.6(5) ?
O2 C7 C8 119.9(3) ?
C7 C8 C14 113.9(4) ?
C7 C8 C15 108.0(3) ?
C14 C8 C15 99.3(4) ?
C7 C8 C9 117.6(4) ?
C14 C8 C9 110.5(3) ?
C15 C8 C9 105.4(3) ?
C11 C9 C10 116.8(3) ?
C11 C9 C8 109.9(3) ?
C10 C9 C8 110.8(3) ?
C11 C9 H9 106.2 ?
C10 C9 H9 106.2 ?
C8 C9 H9 106.2 ?
C20 C10 C1 111.5(3) no
C20 C10 C9 105.0(3) no
C1 C10 C9 112.2(3) no
C20 C10 C5 111.8(3) ?
C1 C10 C5 107.0(3) no
C9 C10 C5 109.5(3) ?
C9 C11 C12 113.1(3) no
C9 C11 H11A 109.0 ?
C12 C11 H11A 109.0 ?
C9 C11 H11B 109.0 ?
C12 C11 H11B 109.0 ?
H11A C11 H11B 107.8 ?
C13 C12 C11 111.9(4) ?
C13 C12 H12A 109.2 ?
C11 C12 H12A 109.2 ?
C13 C12 H12B 109.2 ?
C11 C12 H12B 109.2 ?
H12A C12 H12B 107.9 ?
C14 C13 C12 110.2(4) ?
C14 C13 C16 102.8(4) ?
C12 C13 C16 112.6(4) ?
C14 C13 H13 110.4 ?
C12 C13 H13 110.4 ?
C16 C13 H13 110.4 ?
C13 C14 C8 101.9(3) no
C13 C14 H14A 111.4 ?
C8 C14 H14A 111.4 ?
C13 C14 H14B 111.4 ?
C8 C14 H14B 111.4 ?
H14A C14 H14B 109.3 ?
O5 C15 C16 127.1(4) ?
O5 C15 C8 124.6(5) ?
C16 C15 C8 108.3(4) ?
C17 C16 C15 113.0(5) ?
C17 C16 C13 117.0(4) ?
C15 C16 C13 103.5(4) ?
C17 C16 H16 107.6 ?
C15 C16 H16 107.6 ?
C13 C16 H16 107.6 ?
C16 C17 H17A 109.5 ?
C16 C17 H17B 109.5 ?
H17A C17 H17B 109.5 ?
C16 C17 H17C 109.5 ?
H17A C17 H17C 109.5 ?
H17B C17 H17C 109.5 ?
C4 C18 H18A 109.5 ?
C4 C18 H18B 109.5 ?
H18A C18 H18B 109.5 ?
C4 C18 H18C 109.5 ?
H18A C18 H18C 109.5 ?
H18B C18 H18C 109.5 ?
O1 C19 C4 105.1(3) ?
O1 C19 H19A 110.7 ?
C4 C19 H19A 110.7 ?
O1 C19 H19B 110.7 ?
C4 C19 H19B 110.7 ?
H19A C19 H19B 108.8 ?
O2 C20 C10 112.3(3) ?
O2 C20 H20A 109.1 ?
C10 C20 H20A 109.1 ?
O2 C20 H20B 109.1 ?
C10 C20 H20B 109.1 ?
H20A C20 H20B 107.9 ?

loop_
_geom_bond_atom_site_label_1
_geom_bond_atom_site_label_2
_geom_bond_site_symmetry_2
_geom_bond_distance
_geom_bond_publ_flag
O1 C6 . 1.348(6) ?
O1 C19 . 1.453(5) ?
O2 C7 . 1.334(6) ?
O2 C20 . 1.439(5) ?
O3 C6 . 1.205(6) no
O4 C7 . 1.203(5) no
O5 C15 . 1.196(5) no
C1 C2 . 1.524(6) ?
C1 C10 . 1.540(5) no
C1 H1A . .9700 ?
C1 H1B . .9700 ?
C2 C3 . 1.507(6) ?
C2 H2A . .9700 ?
C2 H2B . .9700 ?
C3 C4 . 1.537(5) ?
C3 H3A . .9700 ?
C3 H3B . .9700 ?
C4 C19 . 1.524(6) ?
C4 C5 . 1.542(5) no
C4 C18 . 1.548(5) ?
C5 C6 . 1.514(5) ?
C5 C10 . 1.566(5) no
C5 H5 . .9800 ?
C7 C8 . 1.514(7) ?
C8 C14 . 1.544(6) ?
C8 C15 . 1.562(6) ?
C8 C9 . 1.584(5) no
C9 C11 . 1.521(6) ?
C9 C10 . 1.551(6) no
C9 H9 . .9800 ?
C10 C20 . 1.516(5) no
C11 C12 . 1.527(6) ?
C11 H11A . .9700 ?
C11 H11B . .9700 ?
C12 C13 . 1.524(6) ?
C12 H12A . .9700 ?
C12 H12B . .9700 ?
C13 C14 . 1.510(7) ?
C13 C16 . 1.539(6) ?
C13 H13 . .9800 ?
C14 H14A . .9700 ?
C14 H14B . .9700 ?
C15 C16 . 1.520(7) ?
C16 C17 . 1.459(7) ?
C16 H16 . .9800 ?
C17 H17A . .9600 ?
C17 H17B . .9600 ?
C17 H17C . .9600 ?
C18 H18A . .9600 ?
C18 H18B . .9600 ?
C18 H18C . .9600 ?
C19 H19A . .9700 ?
C19 H19B . .9700 ?
C20 H20A . .9700 ?
C20 H20B . .9700 ?

loop_
_geom_torsion_atom_site_label_1
_geom_torsion_atom_site_label_2
_geom_torsion_atom_site_label_3
_geom_torsion_atom_site_label_4
_geom_torsion
_geom_torsion_publ_flag
C10 C1 C2 C3 64.8(4) ?
C1 C2 C3 C4 -50.5(5) ?
C2 C3 C4 C19 -80.6(5) ?
C2 C3 C4 C5 36.2(5) yes
C2 C3 C4 C18 158.1(4) yes
C19 C4 C5 C6 -32.2(4) ?
C3 C4 C5 C6 -155.4(4) ?
C18 C4 C5 C6 82.6(4) ?
C19 C4 C5 C10 89.0(4) ?
C3 C4 C5 C10 -34.3(4) yes
C18 C4 C5 C10 -156.2(3) yes
C19 O1 C6 O3 175.1(4) ?
C19 O1 C6 C5 -6.0(5) ?
C4 C5 C6 O3 -156.4(4) ?
C10 C5 C6 O3 78.0(6) ?
C4 C5 C6 O1 24.8(4) ?
C10 C5 C6 O1 -100.8(4) ?
C20 O2 C7 O4 178.1(4) ?
C20 O2 C7 C8 -1.6(6) ?
O4 C7 C8 C14 32.3(6) ?
O2 C7 C8 C14 -147.9(4) ?
O4 C7 C8 C15 -76.9(5) ?
O2 C7 C8 C15 102.8(4) ?
O4 C7 C8 C9 164.0(4) ?
O2 C7 C8 C9 -16.3(6) ?
C7 C8 C9 C11 -140.4(4) ?
C14 C8 C9 C11 -7.2(5) ?
C15 C8 C9 C11 99.1(4) ?
C7 C8 C9 C10 -9.8(5) ?
C14 C8 C9 C10 123.3(4) ?
C15 C8 C9 C10 -130.3(4) ?
C2 C1 C10 C20 62.2(4) ?
C2 C1 C10 C9 179.7(3) ?
C2 C1 C10 C5 -60.2(4) ?
C11 C9 C10 C20 174.8(3) ?
C8 C9 C10 C20 48.0(4) ?
C11 C9 C10 C1 53.6(4) ?
C8 C9 C10 C1 -73.2(4) ?
C11 C9 C10 C5 -65.0(4) ?
C8 C9 C10 C5 168.1(3) ?
C6 C5 C10 C20 38.5(5) ?
C4 C5 C10 C20 -77.3(4) ?
C6 C5 C10 C1 160.7(4) ?
C4 C5 C10 C1 45.0(4) yes
C6 C5 C10 C9 -77.4(4) ?
C4 C5 C10 C9 166.8(3) ?
C10 C9 C11 C12 -175.9(4) ?
C8 C9 C11 C12 -48.6(5) ?
C9 C11 C12 C13 44.5(6) ?
C11 C12 C13 C14 17.5(5) ?
C11 C12 C13 C16 -96.6(5) ?
C12 C13 C14 C8 -71.5(4) ?
C16 C13 C14 C8 48.7(4) ?
C7 C8 C14 C13 -159.4(3) ?
C15 C8 C14 C13 -44.9(4) ?
C9 C8 C14 C13 65.6(4) ?
C7 C8 C15 O5 -34.9(5) ?
C14 C8 C15 O5 -153.9(4) ?
C9 C8 C15 O5 91.6(5) ?
C7 C8 C15 C16 144.6(4) ?
C14 C8 C15 C16 25.6(5) ?
C9 C8 C15 C16 -88.8(4) ?
O5 C15 C16 C17 54.9(7) ?
C8 C15 C16 C17 -124.7(5) ?
O5 C15 C16 C13 -177.6(4) ?
C8 C15 C16 C13 2.9(5) ?
C14 C13 C16 C17 93.7(6) ?
C12 C13 C16 C17 -147.8(6) ?
C14 C13 C16 C15 -31.4(5) ?
C12 C13 C16 C15 87.1(5) ?
C6 O1 C19 C4 -15.9(4) ?
C3 C4 C19 O1 154.3(3) ?
C5 C4 C19 O1 30.1(4) ?
C18 C4 C19 O1 -84.4(4) ?
C7 O2 C20 C10 46.5(5) ?
C1 C10 C20 O2 52.5(5) ?
C9 C10 C20 O2 -69.3(4) ?
C5 C10 C20 O2 172.1(3) ?

loop_
_cod_related_entry_id
_cod_related_entry_database
_cod_related_entry_code
1 ChemSpider 24731298
